data_1530969
loop_
_publ_author_name
'Wada, H.'
'Onoda, M.'

_publ_section_title
;
 On the Preparation and Structure of the Compound Ta3 S1.8
;
_journal_name_full 'Materials Research Bulletin'
_journal_page_first 191
_journal_page_last 196
_journal_volume 24
_journal_year 1989
_chemical_formula_sum 'S1.8 Ta3'
_chemical_name_systematic 'Ta3 S1.8'
_space_group_IT_number 39
_symmetry_space_group_name_Hall 'A 2 -2b'
_symmetry_space_group_name_H-M 'A b m 2'
_cell_angle_alpha 90
_cell_angle_beta 90
_cell_angle_gamma 90
_cell_formula_units_Z 8
_cell_length_a 7.4717
_cell_length_b 17.2176
_cell_length_c 5.5975
_cell_volume 720.089
_citation_journal_id_ASTM MRBUAC
_cod_data_source_file Wada_MRBUAC_1989_1783.cif
_cod_data_source_block S1.8Ta3
_cod_original_cell_volume 720.0889
_cod_database_code 1530969

loop_
_symmetry_equiv_pos_as_xyz
x,y,z
-x,-y,z
-x,y+1/2,z
x,-y+1/2,z
x,y+1/2,z+1/2
-x,-y+1/2,z+1/2
-x,y+1,z+1/2
x,-y+1,z+1/2

loop_
_atom_site_label
_atom_site_type_symbol
_atom_site_fract_x
_atom_site_fract_y
_atom_site_fract_z
_atom_site_occupancy
_atom_site_U_iso_or_equiv
S2 S-2 0.91 0.119 0.144 1 0.0
S1 S-2 0.324 0.046 0.124 0.8 0.0
Ta4 Ta+1 0.844 0.25 0.247 1 0.0
Ta3 Ta+1 0.217 0.167 0.267 1 0.0
Ta1 Ta+1 0.498 0.25 0 1 0.0
Ta2 Ta+1 0.604 0.108 0.264 1 0.0
